data_7105477
loop_
_publ_author_name
'Jian, Zhongbao'
'Cui, Dongmei'
'Hou, Zhaomin'
'Li, Xiaofang'

_publ_section_title
;
 Living catalyzed-chain-growth polymerization and block
 copolymerization of isoprene by rare-earth metal allyl precursors
 bearing a constrained-geometry-conformation ligand.
;
_journal_issue 17
_journal_name_full 'Chemical communications (Cambridge, England)'
_journal_page_first 3022
_journal_page_last 3024
_journal_paper_doi 10.1039/b926813h
_journal_volume 46
_journal_year 2010
_chemical_formula_sum 'C23 H32 N Y'
_chemical_formula_weight 411.41
_chemical_name_systematic
;
?
;
_space_group_IT_number 14
_symmetry_cell_setting monoclinic
_symmetry_space_group_name_Hall '-P 2ybc'
_symmetry_space_group_name_H-M 'P 1 21/c 1'
_atom_sites_solution_hydrogens geom
_atom_sites_solution_primary direct
_atom_sites_solution_secondary difmap
_audit_creation_method SHELXL-97
_cell_angle_alpha 90.00
_cell_angle_beta 98.4000(10)
_cell_angle_gamma 90.00
_cell_formula_units_Z 4
_cell_length_a 8.7801(6)
_cell_length_b 18.6736(13)
_cell_length_c 12.9685(9)
_cell_measurement_temperature 186.5(2)
_cell_volume 2103.5(3)
_computing_structure_refinement 'SHELXL-97 (Sheldrick, 1997)'
_computing_structure_solution 'SHELXS-97 (Sheldrick, 1990)'
_diffrn_ambient_temperature 186.5(2)
_diffrn_measured_fraction_theta_full 0.999
_diffrn_measured_fraction_theta_max 0.999
_diffrn_radiation_monochromator graphite
_diffrn_radiation_source 'fine-focus sealed tube'
_diffrn_radiation_type MoK\a
_diffrn_radiation_wavelength 0.71073
_diffrn_reflns_av_R_equivalents 0.0266
_diffrn_reflns_av_sigmaI/netI 0.0300
_diffrn_reflns_limit_h_max 10
_diffrn_reflns_limit_h_min -8
_diffrn_reflns_limit_k_max 23
_diffrn_reflns_limit_k_min -21
_diffrn_reflns_limit_l_max 15
_diffrn_reflns_limit_l_min -14
_diffrn_reflns_number 11647
_diffrn_reflns_theta_full 26.02
_diffrn_reflns_theta_max 26.02
_diffrn_reflns_theta_min 1.93
_exptl_absorpt_coefficient_mu 2.777
_exptl_absorpt_correction_T_max 0.7882
_exptl_absorpt_correction_T_min 0.6066
_exptl_absorpt_correction_type multi-scan
_exptl_crystal_density_diffrn 1.299
_exptl_crystal_density_method 'not measured'
_exptl_crystal_F_000 864
_exptl_crystal_size_max 0.20
_exptl_crystal_size_mid 0.18
_exptl_crystal_size_min 0.09
_refine_diff_density_max 0.356
_refine_diff_density_min -0.390
_refine_diff_density_rms 0.062
_refine_ls_extinction_method none
_refine_ls_goodness_of_fit_ref 1.029
_refine_ls_hydrogen_treatment constr
_refine_ls_matrix_type full
_refine_ls_number_parameters 232
_refine_ls_number_reflns 4122
_refine_ls_number_restraints 0
_refine_ls_restrained_S_all 1.029
_refine_ls_R_factor_all 0.0422
_refine_ls_R_factor_gt 0.0301
_refine_ls_shift/su_max 0.001
_refine_ls_shift/su_mean 0.000
_refine_ls_structure_factor_coef Fsqd
_refine_ls_weighting_details 'calc w=1/[\s^2^(Fo^2^)+(0.0429P)^2^+0.8676P] where P=(Fo^2^+2Fc^2^)/3'
_refine_ls_weighting_scheme calc
_refine_ls_wR_factor_gt 0.0741
_refine_ls_wR_factor_ref 0.0798
_reflns_number_gt 3375
_reflns_number_total 4122
_reflns_threshold_expression >2sigma(I)
_cod_data_source_file b926813h.txt
_cod_data_source_block complex1
_cod_depositor_comments
;
The following automatic conversions were performed:
'_symmetry_cell_setting' value 'Monoclinic' changed to 'monoclinic'
according to '/home/saulius/struct/CIF-dictionaries/cif_core.dic'
dictionary named 'cif_core.dic' version 2.4.1 from
2010-06-29.

'_exptl_absorpt_correction_type' value 'Multi-scan' changed
to 'multi-scan' according to
'/home/saulius/struct/CIF-dictionaries/cif_core.dic' dictionary named
'cif_core.dic' version 2.4.1 from 2010-06-29.

Automatic conversion script
Id: cif_fix_enum 1527 2010-12-29 10:47:43Z saulius 
;
_cod_original_sg_symbol_H-M P2(1)/c
_cod_database_code 7105477

loop_
_symmetry_equiv_pos_as_xyz
'x, y, z'
'-x, y+1/2, -z+1/2'
'-x, -y, -z'
'x, -y-1/2, z-1/2'

loop_
_atom_site_label
_atom_site_type_symbol
_atom_site_fract_x
_atom_site_fract_y
_atom_site_fract_z
_atom_site_U_iso_or_equiv
_atom_site_adp_type
_atom_site_occupancy
_atom_site_symmetry_multiplicity
_atom_site_calc_flag
_atom_site_refinement_flags
_atom_site_disorder_assembly
_atom_site_disorder_group
Y1 Y 0.27315(3) 0.883957(12) 0.823909(17) 0.02352(9) Uani 1 1 d . . .
C5 C 0.2018(4) 0.88687(15) 1.0157(2) 0.0443(7) Uani 1 1 d . . .
H5 H 0.1044 0.8868 1.0358 0.053 Uiso 1 1 calc R . .
N1 N 0.0396(2) 0.79925(10) 0.75859(15) 0.0261(4) Uani 1 1 d . . .
C6 C 0.2611(4) 0.95253(15) 0.9964(2) 0.0432(7) Uani 1 1 d . . .
H6A H 0.3581 0.9559 0.9760 0.052 Uiso 1 1 calc R . .
H6B H 0.2043 0.9938 1.0036 0.052 Uiso 1 1 calc R . .
C16 C -0.0160(3) 0.88189(12) 0.60881(19) 0.0262(5) Uani 1 1 d . . .
C7 C 0.1118(3) 0.92975(12) 0.65507(17) 0.0246(5) Uani 1 1 d . . .
C14 C 0.2948(3) 1.08118(14) 0.8189(2) 0.0373(6) Uani 1 1 d . . .
H14A H 0.3935 1.0732 0.8599 0.056 Uiso 1 1 calc R . .
H14B H 0.2190 1.0885 0.8642 0.056 Uiso 1 1 calc R . .
H14C H 0.2997 1.1228 0.7761 0.056 Uiso 1 1 calc R . .
C8 C 0.2626(3) 0.92886(13) 0.62807(18) 0.0280(5) Uani 1 1 d . . .
C12 C 0.3141(4) 0.88455(15) 0.5430(2) 0.0418(7) Uani 1 1 d . . .
H12A H 0.2958 0.9104 0.4784 0.063 Uiso 1 1 calc R . .
H12B H 0.2575 0.8404 0.5362 0.063 Uiso 1 1 calc R . .
H12C H 0.4221 0.8744 0.5599 0.063 Uiso 1 1 calc R . .
C3 C 0.5708(3) 0.88197(15) 0.8709(2) 0.0436(7) Uani 1 1 d . . .
H3A H 0.5274 0.8738 0.9311 0.052 Uiso 1 1 calc R . .
H3B H 0.6344 0.9214 0.8669 0.052 Uiso 1 1 calc R . .
C21 C -0.0471(3) 0.81753(12) 0.65612(18) 0.0259(5) Uani 1 1 d . . .
C9 C 0.3488(3) 0.98287(13) 0.68738(19) 0.0290(5) Uani 1 1 d . . .
C17 C -0.1068(3) 0.90040(14) 0.5151(2) 0.0379(6) Uani 1 1 d . . .
H17 H -0.0882 0.9433 0.4828 0.045 Uiso 1 1 calc R . .
C23 C -0.0674(3) 0.80916(16) 0.8370(2) 0.0406(7) Uani 1 1 d . . .
H23A H -0.0952 0.8588 0.8398 0.061 Uiso 1 1 calc R . .
H23B H -0.0174 0.7941 0.9044 0.061 Uiso 1 1 calc R . .
H23C H -0.1584 0.7809 0.8174 0.061 Uiso 1 1 calc R . .
C10 C 0.2511(3) 1.01699(12) 0.75060(18) 0.0272(5) Uani 1 1 d . . .
C11 C 0.1031(3) 0.98506(12) 0.72919(18) 0.0260(5) Uani 1 1 d . . .
C19 C -0.2524(3) 0.79292(15) 0.5165(2) 0.0396(6) Uani 1 1 d . . .
H19 H -0.3308 0.7630 0.4858 0.048 Uiso 1 1 calc R . .
C20 C -0.1646(3) 0.77365(14) 0.6093(2) 0.0363(6) Uani 1 1 d . . .
H20 H -0.1846 0.7306 0.6409 0.044 Uiso 1 1 calc R . .
C22 C 0.0881(3) 0.72289(13) 0.7626(2) 0.0387(6) Uani 1 1 d . . .
H22A H -0.0014 0.6927 0.7564 0.058 Uiso 1 1 calc R . .
H22B H 0.1520 0.7135 0.8278 0.058 Uiso 1 1 calc R . .
H22C H 0.1448 0.7131 0.7063 0.058 Uiso 1 1 calc R . .
C4 C 0.2698(4) 0.82071(16) 1.0089(2) 0.0478(8) Uani 1 1 d . . .
H4A H 0.3672 0.8174 0.9892 0.057 Uiso 1 1 calc R . .
H4B H 0.2182 0.7794 1.0240 0.057 Uiso 1 1 calc R . .
C2 C 0.5406(3) 0.83538(15) 0.7872(2) 0.0398(7) Uani 1 1 d . . .
H2 H 0.5869 0.8461 0.7290 0.048 Uiso 1 1 calc R . .
C15 C -0.0400(3) 1.00889(14) 0.7706(2) 0.0398(7) Uani 1 1 d . . .
H15A H -0.0209 1.0096 0.8454 0.060 Uiso 1 1 calc R . .
H15B H -0.1224 0.9762 0.7478 0.060 Uiso 1 1 calc R . .
H15C H -0.0680 1.0560 0.7450 0.060 Uiso 1 1 calc R . .
C1 C 0.4504(3) 0.77545(16) 0.7807(2) 0.0435(7) Uani 1 1 d . . .
H1A H 0.4013 0.7622 0.8366 0.052 Uiso 1 1 calc R . .
H1B H 0.4381 0.7479 0.7203 0.052 Uiso 1 1 calc R . .
C18 C -0.2239(3) 0.85613(15) 0.4695(2) 0.0406(7) Uani 1 1 d . . .
H18 H -0.2832 0.8693 0.4070 0.049 Uiso 1 1 calc R . .
C13 C 0.5096(3) 1.00668(16) 0.6765(2) 0.0457(7) Uani 1 1 d . . .
H13A H 0.5660 0.9671 0.6537 0.069 Uiso 1 1 calc R . .
H13B H 0.5605 1.0235 0.7427 0.069 Uiso 1 1 calc R . .
H13C H 0.5049 1.0447 0.6263 0.069 Uiso 1 1 calc R . .

loop_
_atom_site_aniso_label
_atom_site_aniso_U_11
_atom_site_aniso_U_22
_atom_site_aniso_U_33
_atom_site_aniso_U_23
_atom_site_aniso_U_13
_atom_site_aniso_U_12
Y1 0.02523(13) 0.02338(13) 0.02164(13) 0.00003(9) 0.00236(9) 0.00379(9)
C5 0.067(2) 0.0484(18) 0.0196(13) -0.0024(12) 0.0136(13) -0.0009(15)
N1 0.0292(11) 0.0226(10) 0.0266(10) 0.0057(8) 0.0050(8) -0.0004(8)
C6 0.0625(19) 0.0394(16) 0.0297(15) -0.0060(12) 0.0130(13) 0.0041(14)
C16 0.0258(12) 0.0253(12) 0.0271(12) 0.0004(10) 0.0027(10) -0.0008(10)
C7 0.0270(12) 0.0226(12) 0.0233(12) 0.0059(9) 0.0010(10) -0.0018(9)
C14 0.0433(16) 0.0251(13) 0.0412(16) -0.0019(11) -0.0015(13) -0.0017(11)
C8 0.0326(13) 0.0278(13) 0.0244(12) 0.0039(10) 0.0069(10) -0.0023(10)
C12 0.0521(18) 0.0452(17) 0.0323(15) -0.0055(12) 0.0197(13) -0.0068(13)
C3 0.0266(14) 0.0454(17) 0.0563(19) -0.0119(14) -0.0024(13) 0.0071(12)
C21 0.0239(12) 0.0250(12) 0.0285(13) 0.0009(10) 0.0035(10) 0.0006(9)
C9 0.0265(13) 0.0300(13) 0.0306(13) 0.0064(10) 0.0045(10) -0.0045(10)
C17 0.0428(16) 0.0329(15) 0.0351(15) 0.0073(11) -0.0041(12) -0.0067(12)
C23 0.0382(16) 0.0483(17) 0.0374(16) 0.0038(13) 0.0129(13) -0.0021(13)
C10 0.0297(13) 0.0217(12) 0.0289(13) 0.0031(10) 0.0000(10) -0.0005(10)
C11 0.0262(13) 0.0217(12) 0.0295(13) 0.0042(10) 0.0022(10) 0.0037(9)
C19 0.0328(14) 0.0381(15) 0.0456(16) -0.0071(13) -0.0026(12) -0.0094(12)
C20 0.0389(15) 0.0292(14) 0.0402(16) 0.0031(11) 0.0034(12) -0.0083(11)
C22 0.0413(16) 0.0264(14) 0.0462(16) 0.0077(12) -0.0004(13) 0.0018(11)
C4 0.072(2) 0.0409(17) 0.0300(15) 0.0081(13) 0.0079(14) 0.0036(15)
C2 0.0220(13) 0.0491(17) 0.0476(17) -0.0067(14) 0.0026(12) 0.0145(12)
C15 0.0318(15) 0.0328(15) 0.0558(18) -0.0040(13) 0.0099(13) 0.0072(11)
C1 0.0324(15) 0.0465(17) 0.0496(18) -0.0151(14) -0.0002(13) 0.0130(13)
C18 0.0417(16) 0.0419(16) 0.0334(15) 0.0003(12) -0.0101(12) -0.0045(13)
C13 0.0330(15) 0.0471(17) 0.0593(19) 0.0056(14) 0.0139(14) -0.0110(13)

loop_
_atom_type_symbol
_atom_type_description
_atom_type_scat_dispersion_real
_atom_type_scat_dispersion_imag
_atom_type_scat_source
C C 0.0033 0.0016 'International Tables Vol C Tables 4.2.6.8 and 6.1.1.4'
H H 0.0000 0.0000 'International Tables Vol C Tables 4.2.6.8 and 6.1.1.4'
N N 0.0061 0.0033 'International Tables Vol C Tables 4.2.6.8 and 6.1.1.4'
Y Y -2.7962 3.5667 'International Tables Vol C Tables 4.2.6.8 and 6.1.1.4'

loop_
_geom_angle_atom_site_label_1
_geom_angle_atom_site_label_2
_geom_angle_atom_site_label_3
_geom_angle
_geom_angle_site_symmetry_1
_geom_angle_site_symmetry_3
_geom_angle_publ_flag
C7 Y1 C6 118.88(9) . . ?
C7 Y1 C3 127.93(9) . . ?
C6 Y1 C3 88.34(10) . . ?
C7 Y1 C11 31.86(7) . . ?
C6 Y1 C11 87.47(9) . . ?
C3 Y1 C11 127.59(9) . . ?
C7 Y1 C2 110.88(8) . . ?
C6 Y1 C2 118.52(10) . . ?
C3 Y1 C2 30.79(9) . . ?
C11 Y1 C2 129.21(8) . . ?
C7 Y1 N1 67.63(7) . . ?
C6 Y1 N1 116.53(8) . . ?
C3 Y1 N1 141.07(7) . . ?
C11 Y1 N1 85.29(7) . . ?
C2 Y1 N1 114.19(8) . . ?
C7 Y1 C5 127.93(9) . . ?
C6 Y1 C5 30.24(9) . . ?
C3 Y1 C5 98.49(10) . . ?
C11 Y1 C5 103.30(9) . . ?
C2 Y1 C5 121.14(10) . . ?
N1 Y1 C5 91.98(8) . . ?
C7 Y1 C10 51.89(7) . . ?
C6 Y1 C10 80.61(8) . . ?
C3 Y1 C10 96.64(9) . . ?
C11 Y1 C10 31.31(7) . . ?
C2 Y1 C10 106.17(9) . . ?
N1 Y1 C10 115.76(7) . . ?
C5 Y1 C10 107.55(8) . . ?
C7 Y1 C8 31.37(7) . . ?
C6 Y1 C8 131.84(8) . . ?
C3 Y1 C8 97.00(9) . . ?
C11 Y1 C8 51.95(7) . . ?
C2 Y1 C8 80.98(8) . . ?
N1 Y1 C8 88.02(7) . . ?
C5 Y1 C8 155.18(9) . . ?
C10 Y1 C8 51.23(7) . . ?
C7 Y1 C1 109.84(8) . . ?
C6 Y1 C1 131.00(9) . . ?
C3 Y1 C1 55.91(9) . . ?
C11 Y1 C1 139.93(8) . . ?
C2 Y1 C1 29.94(9) . . ?
N1 Y1 C1 85.79(8) . . ?
C5 Y1 C1 115.99(10) . . ?
C10 Y1 C1 130.54(9) . . ?
C8 Y1 C1 88.77(9) . . ?
C7 Y1 C4 146.28(9) . . ?
C6 Y1 C4 55.80(9) . . ?
C3 Y1 C4 85.74(10) . . ?
C11 Y1 C4 131.49(9) . . ?
C2 Y1 C4 97.89(10) . . ?
N1 Y1 C4 85.02(8) . . ?
C5 Y1 C4 30.01(8) . . ?
C10 Y1 C4 136.32(8) . . ?
C8 Y1 C4 171.77(8) . . ?
C1 Y1 C4 86.35(10) . . ?
C7 Y1 C9 51.26(7) . . ?
C6 Y1 C9 105.79(8) . . ?
C3 Y1 C9 80.13(9) . . ?
C11 Y1 C9 51.30(8) . . ?
C2 Y1 C9 78.80(9) . . ?
N1 Y1 C9 116.99(7) . . ?
C5 Y1 C9 135.50(8) . . ?
C10 Y1 C9 30.70(7) . . ?
C8 Y1 C9 30.60(7) . . ?
C1 Y1 C9 100.05(9) . . ?
C4 Y1 C9 157.30(9) . . ?
C6 C5 C4 127.6(3) . . ?
C6 C5 Y1 72.45(15) . . ?
C4 C5 Y1 75.99(16) . . ?
C21 N1 C22 111.21(19) . . ?
C21 N1 C23 107.00(18) . . ?
C22 N1 C23 107.4(2) . . ?
C21 N1 Y1 115.30(13) . . ?
C22 N1 Y1 111.10(15) . . ?
C23 N1 Y1 104.15(15) . . ?
C5 C6 Y1 77.31(16) . . ?
C21 C16 C17 118.2(2) . . ?
C21 C16 C7 121.6(2) . . ?
C17 C16 C7 120.2(2) . . ?
C8 C7 C11 108.6(2) . . ?
C8 C7 C16 124.7(2) . . ?
C11 C7 C16 126.6(2) . . ?
C8 C7 Y1 77.78(13) . . ?
C11 C7 Y1 75.12(13) . . ?
C16 C7 Y1 115.58(15) . . ?
C9 C8 C7 107.5(2) . . ?
C9 C8 C12 126.6(2) . . ?
C7 C8 C12 125.5(2) . . ?
C9 C8 Y1 76.43(13) . . ?
C7 C8 Y1 70.85(12) . . ?
C12 C8 Y1 123.73(17) . . ?
C2 C3 Y1 75.78(15) . . ?
C20 C21 C16 119.8(2) . . ?
C20 C21 N1 120.8(2) . . ?
C16 C21 N1 119.2(2) . . ?
C8 C9 C10 108.2(2) . . ?
C8 C9 C13 126.3(2) . . ?
C10 C9 C13 125.1(2) . . ?
C8 C9 Y1 72.97(13) . . ?
C10 C9 Y1 72.67(13) . . ?
C13 C9 Y1 125.82(18) . . ?
C18 C17 C16 121.3(2) . . ?
C11 C10 C9 108.1(2) . . ?
C11 C10 C14 126.6(2) . . ?
C9 C10 C14 125.0(2) . . ?
C11 C10 Y1 72.19(13) . . ?
C9 C10 Y1 76.63(13) . . ?
C14 C10 Y1 122.33(16) . . ?
C10 C11 C7 107.4(2) . . ?
C10 C11 C15 126.5(2) . . ?
C7 C11 C15 125.9(2) . . ?
C10 C11 Y1 76.50(13) . . ?
C7 C11 Y1 73.02(13) . . ?
C15 C11 Y1 119.87(16) . . ?
C18 C19 C20 119.9(2) . . ?
C19 C20 C21 120.9(2) . . ?
C5 C4 Y1 74.00(15) . . ?
C1 C2 C3 127.3(3) . . ?
C1 C2 Y1 76.62(15) . . ?
C3 C2 Y1 73.43(15) . . ?
C2 C1 Y1 73.45(15) . . ?
C19 C18 C17 119.8(3) . . ?

loop_
_geom_bond_atom_site_label_1
_geom_bond_atom_site_label_2
_geom_bond_distance
_geom_bond_site_symmetry_2
_geom_bond_publ_flag
Y1 C7 2.574(2) . ?
Y1 C6 2.593(3) . ?
Y1 C3 2.596(3) . ?
Y1 C11 2.601(2) . ?
Y1 C2 2.625(2) . ?
Y1 N1 2.630(2) . ?
Y1 C5 2.653(3) . ?
Y1 C10 2.657(2) . ?
Y1 C8 2.663(2) . ?
Y1 C1 2.664(3) . ?
Y1 C4 2.678(3) . ?
Y1 C9 2.708(2) . ?
C5 C6 1.370(4) . ?
C5 C4 1.381(4) . ?
N1 C21 1.472(3) . ?
N1 C22 1.487(3) . ?
N1 C23 1.494(3) . ?
C16 C21 1.394(3) . ?
C16 C17 1.396(4) . ?
C16 C7 1.490(3) . ?
C7 C8 1.419(3) . ?
C7 C11 1.421(3) . ?
C14 C10 1.506(3) . ?
C8 C9 1.418(3) . ?
C8 C12 1.501(3) . ?
C3 C2 1.386(4) . ?
C21 C20 1.387(3) . ?
C9 C10 1.421(3) . ?
C9 C13 1.507(3) . ?
C17 C18 1.384(4) . ?
C10 C11 1.420(3) . ?
C11 C15 1.504(3) . ?
C19 C18 1.368(4) . ?
C19 C20 1.379(4) . ?
C2 C1 1.367(4) . ?
